data_1555736
loop_
_publ_author_name
'Sun, Xiaoyang'
'Wang, Wenmin'
'Li, Yanle'
'Ma, Jing'
'Yu, Shouyun'

_publ_section_title
;
 Halogen-Bond-Promoted Double Radical Isocyanide Insertion under
 Visible-Light Irradiation: Synthesis of 2-Fluoroalkylated Quinoxalines.
;
_journal_issue 18
_journal_name_full 'Organic letters'
_journal_page_first 4638
_journal_page_last 4641
_journal_paper_doi 10.1021/acs.orglett.6b02271
_journal_volume 18
_journal_year 2016
_chemical_formula_sum 'C51 H18 F51 I3 N6 O3'
_chemical_formula_weight 2112.41
_chemical_melting_point ?
_space_group_IT_number 2
_space_group_name_Hall '-P 1'
_space_group_name_H-M_alt 'P -1'
_symmetry_cell_setting triclinic
_symmetry_space_group_name_H-M 'P -1'
_atom_sites_solution_hydrogens geom
_atom_sites_solution_primary direct
_atom_sites_solution_secondary difmap
_audit_creation_method SHELXL-97
_cell_angle_alpha 77.096(2)
_cell_angle_beta 85.285(2)
_cell_angle_gamma 73.926(2)
_cell_formula_units_Z 2
_cell_length_a 11.5390(13)
_cell_length_b 16.419(2)
_cell_length_c 18.984(2)
_cell_measurement_reflns_used 5923
_cell_measurement_temperature 300
_cell_measurement_theta_max 24.1602
_cell_measurement_theta_min 2.2017
_cell_volume 3368.0(7)
_computing_cell_refinement 'Bruker SAINT'
_computing_data_collection 'Bruker APEX2'
_computing_data_reduction 'Bruker SAINT'
_computing_molecular_graphics Diamond
_computing_publication_material 'SHELXL-97 (Sheldrick, 2008)'
_computing_structure_refinement 'SHELXL-97 (Sheldrick, 2008)'
_computing_structure_solution 'SHELXS-97 (Sheldrick, 2008)'
_diffrn_ambient_temperature 300
_diffrn_measured_fraction_theta_full 0.987
_diffrn_measured_fraction_theta_max 0.987
_diffrn_measurement_device_type 'Bruker APEX-II CCD'
_diffrn_measurement_method '\f and \w scans'
_diffrn_radiation_monochromator graphite
_diffrn_radiation_source 'fine-focus sealed tube'
_diffrn_radiation_type MoK\a
_diffrn_radiation_wavelength 0.71073
_diffrn_reflns_av_R_equivalents 0.0312
_diffrn_reflns_av_sigmaI/netI 0.0647
_diffrn_reflns_limit_h_max 14
_diffrn_reflns_limit_h_min -11
_diffrn_reflns_limit_k_max 19
_diffrn_reflns_limit_k_min -21
_diffrn_reflns_limit_l_max 23
_diffrn_reflns_limit_l_min -24
_diffrn_reflns_number 22685
_diffrn_reflns_theta_full 27.50
_diffrn_reflns_theta_max 27.50
_diffrn_reflns_theta_min 1.10
_diffrn_standards_number 0
_exptl_absorpt_coefficient_mu 1.581
_exptl_absorpt_correction_T_max 0.8839
_exptl_absorpt_correction_T_min 0.7427
_exptl_absorpt_correction_type multi-scan
_exptl_absorpt_process_details 'SADABS:Bruker, 2000'
_exptl_crystal_colour yellow
_exptl_crystal_density_diffrn 2.083
_exptl_crystal_density_meas ?
_exptl_crystal_density_method 'not measured'
_exptl_crystal_description needle
_exptl_crystal_F_000 2016
_exptl_crystal_size_max 0.20
_exptl_crystal_size_mid 0.10
_exptl_crystal_size_min 0.08
_refine_diff_density_max 1.325
_refine_diff_density_min -1.296
_refine_diff_density_rms 0.162
_refine_ls_extinction_method none
_refine_ls_goodness_of_fit_ref 1.017
_refine_ls_hydrogen_treatment mixed
_refine_ls_matrix_type full
_refine_ls_number_parameters 1202
_refine_ls_number_reflns 15275
_refine_ls_number_restraints 114
_refine_ls_restrained_S_all 1.054
_refine_ls_R_factor_all 0.1160
_refine_ls_R_factor_gt 0.0639
_refine_ls_shift/su_max 0.015
_refine_ls_shift/su_mean 0.003
_refine_ls_structure_factor_coef Fsqd
_refine_ls_weighting_details 'calc w=1/[\s^2^(Fo^2^)+(0.1135P)^2^+0.0000P] where P=(Fo^2^+2Fc^2^)/3'
_refine_ls_weighting_scheme calc
_refine_ls_wR_factor_gt 0.1700
_refine_ls_wR_factor_ref 0.2052
_reflns_number_gt 8221
_reflns_number_total 15275
_reflns_threshold_expression >2sigma(I)
_cod_data_source_file ol6b02271_si_003.cif
_cod_data_source_block 3-iodo-5-methoxy-2-(perfluorooctyl)quinoxaline
_cod_depositor_comments
;
The following automatic conversions were performed:

data item '_chemical_melting_point' value 'not measured' was changed
to '?' -- the value is undefined or not given.

data item '_symmetry_cell_setting' value 'Triclinic' was changed to
'triclinic' in accordance with the
/home/saulius/struct/COD-crude-data/automatic-downloads/DataCite-retrospective/ACS/depositions/lib/dictionaries/cif_core.dic
dictionary named 'cif_core.dic' version 2.4.2 last updated on
2011-04-26.

data item '_exptl_crystal_density_meas' value 'not measured' was
changed to '?' -- the value is perceived as not measured.

Automatic conversion script
Id: cif_fix_values 6909 2019-04-08 15:41:33Z antanas 
;
_cod_original_sg_symbol_H-M 'P-1   '
_cod_database_code 1555736

loop_
_symmetry_equiv_pos_as_xyz
'x, y, z'
'-x, -y, -z'

loop_
_atom_site_label
_atom_site_type_symbol
_atom_site_fract_x
_atom_site_fract_y
_atom_site_fract_z
_atom_site_U_iso_or_equiv
_atom_site_adp_type
_atom_site_occupancy
_atom_site_symmetry_multiplicity
_atom_site_calc_flag
_atom_site_refinement_flags
_atom_site_disorder_assembly
_atom_site_disorder_group
I1 I 0.44519(5) 0.00903(4) 0.28884(3) 0.07962(19) Uani 1 1 d . . .
I2 I 0.39647(4) 0.46295(3) 0.26760(3) 0.07150(17) Uani 1 1 d . . .
I3 I -0.19038(5) 0.76051(3) 0.33771(3) 0.08101(19) Uani 1 1 d . . .
N1 N 0.5824(4) -0.0558(3) 0.4197(3) 0.0544(12) Uani 1 1 d . . .
N2 N 0.6870(4) 0.0785(3) 0.4173(3) 0.0496(11) Uani 1 1 d . . .
N3 N 0.5262(4) 0.4214(3) 0.4002(3) 0.0534(12) Uani 1 1 d . . .
N4 N 0.6414(5) 0.5534(4) 0.3761(3) 0.0658(14) Uani 1 1 d . . .
N5 N -0.0543(4) 0.6998(3) 0.4687(3) 0.0513(11) Uani 1 1 d . . .
N6 N 0.0547(4) 0.8329(3) 0.4619(3) 0.0494(11) Uani 1 1 d . . .
O1 O 0.6326(4) -0.1995(3) 0.5234(3) 0.0728(13) Uani 1 1 d . . .
O2 O 0.5562(5) 0.3018(4) 0.5200(3) 0.0811(15) Uani 1 1 d . . .
O3 O -0.0173(4) 0.5638(3) 0.5794(3) 0.0733(13) Uani 1 1 d . . .
C1 C 0.7132(5) 0.0058(4) 0.4706(3) 0.0503(13) Uani 1 1 d . . .
C2 C 0.7968(6) -0.0022(4) 0.5239(3) 0.0607(16) Uani 1 1 d . . .
H2 H 0.8329 0.0433 0.5237 0.073 Uiso 1 1 calc R . .
C3 C 0.8243(6) -0.0769(4) 0.5756(3) 0.0606(16) Uani 1 1 d . . .
H3 H 0.8810 -0.0833 0.6113 0.073 Uiso 1 1 calc R . .
C4 C 0.7710(6) -0.1445(4) 0.5771(3) 0.0602(16) Uani 1 1 d . . .
H4 H 0.7917 -0.1952 0.6142 0.072 Uiso 1 1 calc R . .
C5 C 0.6903(5) -0.1389(4) 0.5268(3) 0.0549(15) Uani 1 1 d . . .
C6 C 0.6679(6) -0.2804(4) 0.5728(4) 0.0675(18) Uani 1 1 d . . .
H6A H 0.7529 -0.3084 0.5640 0.101 Uiso 1 1 calc R . .
H6B H 0.6182 -0.3177 0.5662 0.101 Uiso 1 1 calc R . .
H6C H 0.6568 -0.2709 0.6224 0.101 Uiso 1 1 calc R . .
C7 C 0.6594(5) -0.0621(4) 0.4714(3) 0.0505(13) Uani 1 1 d . . .
C8 C 0.5605(5) 0.0141(4) 0.3682(3) 0.0514(14) Uani 1 1 d . . .
C9 C 0.6135(5) 0.0821(4) 0.3676(3) 0.0502(13) Uani 1 1 d . . .
C10 C 0.5939(6) 0.1668(4) 0.3094(3) 0.0568(15) Uani 1 1 d . . .
C11 C 0.6841(6) 0.1582(4) 0.2466(3) 0.0541(14) Uani 1 1 d . A .
C12 C 0.6624(6) 0.2344(4) 0.1780(4) 0.0611(17) Uani 1 1 d . . .
C13 C 0.7549(7) 0.2253(5) 0.1166(4) 0.0668(17) Uani 1 1 d . A .
C14 C 0.7349(8) 0.2950(6) 0.0494(5) 0.087(3) Uani 1 1 d . . .
C15 C 0.8186(8) 0.2870(5) -0.0146(4) 0.085(2) Uani 1 1 d U A .
C16 C 0.8179(9) 0.3434(6) -0.0815(5) 0.135(5) Uani 1 1 d DU . .
C17 C 0.8912(7) 0.3388(5) -0.1462(4) 0.090(2) Uani 1 1 d DU A .
C18 C 0.6543(5) 0.4955(5) 0.4403(4) 0.0657(18) Uani 1 1 d . . .
C19 C 0.7245(6) 0.5000(6) 0.4946(5) 0.081(2) Uani 1 1 d . . .
H19 H 0.7629 0.5455 0.4879 0.097 Uiso 1 1 calc R . .
C20 C 0.7383(7) 0.4389(7) 0.5578(5) 0.086(2) Uani 1 1 d . . .
H20 H 0.7849 0.4429 0.5952 0.103 Uiso 1 1 calc R . .
C21 C 0.6837(6) 0.3701(6) 0.5674(4) 0.082(2) Uani 1 1 d . . .
H21 H 0.6957 0.3272 0.6110 0.099 Uiso 1 1 calc R . .
C22 C 0.6145(6) 0.3642(5) 0.5154(4) 0.0695(19) Uani 1 1 d . . .
C23 C 0.5778(8) 0.2297(6) 0.5783(5) 0.098(3) Uani 1 1 d . . .
H23A H 0.6642 0.2001 0.5798 0.148 Uiso 1 1 calc R . .
H23B H 0.5323 0.1896 0.5720 0.148 Uiso 1 1 calc R . .
H23C H 0.5521 0.2493 0.6236 0.148 Uiso 1 1 calc R . .
C24 C 0.5960(5) 0.4266(5) 0.4515(4) 0.0585(16) Uani 1 1 d . . .
C25 C 0.5137(5) 0.4789(4) 0.3394(3) 0.0515(14) Uani 1 1 d . . .
C26 C 0.5746(5) 0.5460(4) 0.3278(4) 0.0586(16) Uani 1 1 d . . .
C27 C 0.5705(7) 0.6126(5) 0.2567(4) 0.0723(19) Uani 1 1 d . . .
C28 C 0.6623(6) 0.5801(5) 0.1995(4) 0.0671(18) Uani 1 1 d . . .
C29 C 0.6401(6) 0.6310(5) 0.1200(4) 0.0683(18) Uani 1 1 d . . .
C30 C 0.7428(7) 0.6143(5) 0.0663(4) 0.075(2) Uani 1 1 d . . .
C31 C 0.7121(7) 0.6480(6) -0.0135(4) 0.079(2) Uani 1 1 d . . .
C32 C 0.8165(7) 0.6534(6) -0.0677(4) 0.081(2) Uani 1 1 d . . .
C33 C 0.7953(9) 0.6690(8) -0.1472(5) 0.103(3) Uani 1 1 d . . .
C34 C 0.8868(12) 0.6866(10) -0.2007(6) 0.122(4) Uani 1 1 d . . .
C35 C 0.0714(5) 0.7659(4) 0.5204(3) 0.0499(13) Uani 1 1 d . . .
C36 C 0.1437(6) 0.7640(4) 0.5775(3) 0.0622(16) Uani 1 1 d . . .
H36 H 0.1808 0.8093 0.5760 0.075 Uiso 1 1 calc R . .
C37 C 0.1589(6) 0.6951(4) 0.6350(3) 0.0612(16) Uani 1 1 d . . .
H37 H 0.2085 0.6924 0.6734 0.073 Uiso 1 1 calc R . .
C38 C 0.1029(6) 0.6280(4) 0.6387(3) 0.0594(16) Uani 1 1 d . . .
H38 H 0.1130 0.5822 0.6802 0.071 Uiso 1 1 calc R . .
C39 C 0.0355(5) 0.6279(4) 0.5840(4) 0.0528(14) Uani 1 1 d . . .
C40 C 0.0119(8) 0.4866(5) 0.6340(5) 0.099(3) Uani 1 1 d . . .
H40A H 0.0997 0.4626 0.6354 0.148 Uiso 1 1 calc R . .
H40B H -0.0255 0.4441 0.6232 0.148 Uiso 1 1 calc R . .
H40C H -0.0183 0.5000 0.6810 0.148 Uiso 1 1 calc R . .
C41 C 0.0159(5) 0.6985(4) 0.5224(3) 0.0490(13) Uani 1 1 d . . .
C42 C -0.0724(5) 0.7662(4) 0.4145(3) 0.0480(13) Uani 1 1 d . . .
C43 C -0.0150(5) 0.8342(4) 0.4111(3) 0.0515(14) Uani 1 1 d . . .
C44 C -0.0233(6) 0.9117(4) 0.3479(3) 0.0546(14) Uani 1 1 d . . .
C45 C 0.0741(6) 0.8940(4) 0.2890(4) 0.0595(16) Uani 1 1 d . B .
C46 C 0.0702(6) 0.9674(5) 0.2220(4) 0.0625(17) Uani 1 1 d . . .
C47 C 0.1613(7) 0.9472(5) 0.1604(4) 0.073(2) Uani 1 1 d . B .
C48 C 0.1729(9) 1.0195(6) 0.0989(5) 0.093(2) Uani 1 1 d U . .
C49 C 0.2399(9) 1.0040(7) 0.0304(5) 0.091(2) Uani 1 1 d U B .
C50 C 0.2647(11) 1.0706(8) -0.0283(6) 0.122(2) Uani 1 1 d U . .
C51 C 0.3231(12) 1.0588(8) -0.0962(6) 0.114(3) Uani 1 1 d U B .
F1 F 0.6058(4) 0.2316(2) 0.3385(2) 0.0685(10) Uani 1 1 d . . .
F2 F 0.4797(3) 0.1921(2) 0.2839(2) 0.0691(10) Uani 1 1 d . . .
F3 F 0.7935(3) 0.1492(3) 0.2701(2) 0.0689(10) Uani 1 1 d . . .
F4 F 0.6880(4) 0.0852(2) 0.2245(2) 0.0717(10) Uani 1 1 d . . .
F5A F 0.687(5) 0.3071(19) 0.2044(16) 0.083(8) Uani 0.41(9) 1 d P A 1
F6A F 0.5534(16) 0.269(4) 0.164(2) 0.088(13) Uani 0.41(9) 1 d P A 1
F5B F 0.632(5) 0.3039(15) 0.1952(15) 0.100(11) Uani 0.59(9) 1 d P A 2
F6B F 0.5609(13) 0.224(3) 0.1459(10) 0.083(9) Uani 0.59(9) 1 d P A 2
F7A F 0.8512(18) 0.248(2) 0.1424(8) 0.126(8) Uani 0.57(4) 1 d P A 1
F8A F 0.7993(16) 0.1486(10) 0.1073(10) 0.097(6) Uani 0.57(4) 1 d P A 1
F7B F 0.855(2) 0.187(3) 0.1367(14) 0.160(18) Uani 0.43(4) 1 d P A 2
F8B F 0.714(5) 0.167(2) 0.0882(11) 0.160(17) Uani 0.43(4) 1 d P A 2
F9A F 0.7965(16) 0.3552(8) 0.0775(6) 0.130(6) Uani 0.530(14) 1 d P A 1
F10A F 0.6366(13) 0.3447(12) 0.0403(10) 0.102(8) Uani 0.530(14) 1 d P A 1
F9B F 0.663(3) 0.3670(14) 0.0553(14) 0.129(12) Uani 0.470(14) 1 d P A 2
F10B F 0.6534(9) 0.2523(10) 0.0133(5) 0.107(6) Uani 0.470(14) 1 d P A 2
F11 F 0.9104(5) 0.2207(4) -0.0044(3) 0.142(3) Uani 1 1 d . . .
F12A F 0.7436(13) 0.2455(8) -0.0479(6) 0.136(6) Uani 0.548(15) 1 d P A 1
F12B F 0.8883(14) 0.3430(11) 0.0090(7) 0.139(7) Uani 0.452(15) 1 d P A 2
F13A F 0.9049(9) 0.3942(7) -0.0475(6) 0.115(5) Uani 0.562(14) 1 d P A 1
F13B F 0.7505(12) 0.2795(10) -0.1126(7) 0.124(6) Uani 0.438(14) 1 d PD A 2
F14 F 0.7188(5) 0.4123(3) -0.0905(3) 0.1134(19) Uani 1 1 d . A .
F15A F 0.8846(15) 0.4077(11) -0.1920(7) 0.085(5) Uani 0.296(18) 1 d PDU A 1
F16A F 0.9941(14) 0.2869(15) -0.1382(15) 0.097(6) Uani 0.296(18) 1 d PDU A 1
F17A F 0.8253(16) 0.2987(11) -0.1794(7) 0.087(5) Uani 0.296(18) 1 d PDU A 1
F15B F 0.8326(17) 0.3449(14) -0.2012(8) 0.282(14) Uani 0.704(18) 1 d PD A 2
F16B F 0.9340(15) 0.4067(7) -0.1558(13) 0.244(11) Uani 0.704(18) 1 d PD A 2
F17B F 0.9838(9) 0.2706(9) -0.1379(8) 0.136(6) Uani 0.704(18) 1 d PD A 2
F18 F 0.5956(5) 0.6844(3) 0.2684(3) 0.0975(14) Uani 1 1 d . . .
F19 F 0.4581(4) 0.6413(3) 0.2298(2) 0.0778(11) Uani 1 1 d . . .
F20 F 0.7727(4) 0.5789(4) 0.2169(2) 0.1006(16) Uani 1 1 d . . .
F21 F 0.6638(5) 0.4987(3) 0.1999(3) 0.0980(15) Uani 1 1 d . . .
F22 F 0.6044(6) 0.7153(3) 0.1209(3) 0.1184(19) Uani 1 1 d . . .
F23 F 0.5449(4) 0.6106(4) 0.0974(3) 0.1104(17) Uani 1 1 d . . .
F24 F 0.8238(5) 0.6561(4) 0.0799(3) 0.116(2) Uani 1 1 d . . .
F25 F 0.7993(5) 0.5328(4) 0.0786(3) 0.1092(17) Uani 1 1 d . . .
F26 F 0.6342(4) 0.7258(4) -0.0235(3) 0.1073(17) Uani 1 1 d . . .
F27 F 0.6555(5) 0.5943(5) -0.0317(3) 0.127(2) Uani 1 1 d . . .
F28 F 0.8598(5) 0.7208(4) -0.0595(3) 0.1187(19) Uani 1 1 d . . .
F29 F 0.9080(5) 0.5820(4) -0.0502(3) 0.1112(17) Uani 1 1 d . . .
F30 F 0.6948(6) 0.7312(6) -0.1648(3) 0.190(4) Uani 1 1 d . . .
F31 F 0.7754(10) 0.5946(7) -0.1574(4) 0.195(4) Uani 1 1 d . . .
F32 F 0.9927(7) 0.6354(7) -0.1856(4) 0.182(4) Uani 1 1 d . . .
F33 F 0.8622(7) 0.6899(6) -0.2664(3) 0.168(3) Uani 1 1 d . . .
F34 F 0.8986(11) 0.7659(8) -0.2028(6) 0.229(5) Uani 1 1 d . . .
F35 F -0.0106(4) 0.9798(2) 0.3728(2) 0.0718(10) Uani 1 1 d . . .
F36 F -0.1343(3) 0.9384(2) 0.3179(2) 0.0669(10) Uani 1 1 d . . .
F37 F 0.1800(4) 0.8749(4) 0.3183(2) 0.116(2) Uani 1 1 d . . .
F38 F 0.0648(5) 0.8251(3) 0.2657(3) 0.1057(17) Uani 1 1 d . . .
F39A F 0.129(3) 1.021(2) 0.2490(13) 0.100(8) Uani 0.46(4) 1 d P B 1
F40A F -0.0286(18) 1.0116(10) 0.2029(10) 0.084(8) Uani 0.46(4) 1 d P B 1
F39B F 0.060(4) 1.0419(11) 0.2386(12) 0.123(11) Uani 0.54(4) 1 d P B 2
F40B F -0.0367(17) 0.973(3) 0.1905(11) 0.161(11) Uani 0.54(4) 1 d P B 2
F41A F 0.257(2) 0.976(3) 0.1922(9) 0.168(16) Uani 0.36(2) 1 d P B 1
F42A F 0.218(3) 0.8714(16) 0.1663(18) 0.132(17) Uani 0.36(2) 1 d P B 1
F41B F 0.2636(12) 0.8945(10) 0.1823(8) 0.107(7) Uani 0.64(2) 1 d P B 2
F42B F 0.1047(13) 0.9015(7) 0.1242(5) 0.102(5) Uani 0.64(2) 1 d P B 2
F43A F 0.2586(8) 1.0538(6) 0.1287(4) 0.108(3) Uani 0.689(12) 1 d PU B 1
F44A F 0.0716(7) 1.0808(7) 0.0865(5) 0.089(4) Uani 0.689(12) 1 d P B 1
F43B F 0.0812(19) 0.966(2) 0.0608(10) 0.188(17) Uani 0.311(12) 1 d P B 2
F44B F 0.119(3) 1.0912(19) 0.1038(14) 0.106(6) Uani 0.311(12) 1 d PU B 2
F45 F 0.3267(5) 0.9302(3) 0.0409(3) 0.122(2) Uani 1 1 d . . .
F46A F 0.1492(7) 0.9863(6) -0.0078(4) 0.114(3) Uani 0.708(12) 1 d PU B 1
F46B F 0.3168(18) 1.0535(16) 0.0681(9) 0.130(10) Uani 0.292(12) 1 d P B 2
F47 F 0.3764(7) 1.0829(6) 0.0023(5) 0.167(3) Uani 1 1 d U B 2
F48 F 0.1845(7) 1.1451(4) -0.0339(3) 0.152(3) Uani 1 1 d U B 2
F49 F 0.3973(7) 0.9823(5) -0.0974(4) 0.153(3) Uani 1 1 d . B 2
F50 F 0.2351(12) 1.0574(9) -0.1369(5) 0.236(5) Uani 1 1 d . B 2
F51 F 0.3562(11) 1.1184(6) -0.1355(6) 0.231(5) Uani 1 1 d . B 2

loop_
_atom_site_aniso_label
_atom_site_aniso_U_11
_atom_site_aniso_U_22
_atom_site_aniso_U_33
_atom_site_aniso_U_23
_atom_site_aniso_U_13
_atom_site_aniso_U_12
I1 0.0791(3) 0.0994(4) 0.0675(3) -0.0102(3) -0.0168(2) -0.0370(3)
I2 0.0810(3) 0.0713(3) 0.0650(3) -0.0017(2) -0.0225(2) -0.0287(2)
I3 0.0890(4) 0.0774(3) 0.0817(3) -0.0118(3) -0.0333(3) -0.0254(3)
N1 0.056(3) 0.055(3) 0.052(3) -0.010(2) -0.004(2) -0.015(2)
N2 0.058(3) 0.043(3) 0.046(3) -0.007(2) 0.000(2) -0.013(2)
N3 0.045(3) 0.060(3) 0.056(3) -0.014(2) -0.002(2) -0.012(2)
N4 0.062(3) 0.078(4) 0.070(4) -0.033(3) 0.015(3) -0.030(3)
N5 0.050(3) 0.045(3) 0.058(3) -0.009(2) -0.007(2) -0.011(2)
N6 0.060(3) 0.044(3) 0.045(3) -0.008(2) -0.001(2) -0.014(2)
O1 0.089(3) 0.054(3) 0.078(3) 0.009(2) -0.016(3) -0.037(2)
O2 0.080(3) 0.088(4) 0.068(3) 0.007(3) -0.022(2) -0.022(3)
O3 0.072(3) 0.053(3) 0.088(3) 0.015(2) -0.016(2) -0.025(2)
C1 0.058(3) 0.047(3) 0.045(3) -0.012(3) 0.002(3) -0.011(3)
C2 0.080(4) 0.052(4) 0.052(4) -0.006(3) -0.011(3) -0.021(3)
C3 0.078(4) 0.060(4) 0.047(3) -0.011(3) -0.010(3) -0.021(3)
C4 0.079(4) 0.053(4) 0.047(3) -0.002(3) -0.003(3) -0.022(3)
C5 0.060(4) 0.054(4) 0.049(3) -0.009(3) 0.005(3) -0.018(3)
C6 0.067(4) 0.062(4) 0.072(4) -0.006(3) 0.005(3) -0.022(3)
C7 0.053(3) 0.054(4) 0.043(3) -0.007(3) 0.002(2) -0.016(3)
C8 0.052(3) 0.055(4) 0.046(3) -0.009(3) 0.001(2) -0.013(3)
C9 0.052(3) 0.046(3) 0.048(3) -0.011(3) 0.001(3) -0.007(3)
C10 0.067(4) 0.047(3) 0.050(3) -0.006(3) -0.010(3) -0.006(3)
C11 0.059(4) 0.043(3) 0.056(4) -0.011(3) -0.010(3) -0.005(3)
C12 0.055(4) 0.052(4) 0.060(4) 0.005(3) -0.007(3) 0.000(3)
C13 0.074(5) 0.059(4) 0.059(4) -0.008(3) -0.004(3) -0.007(4)
C14 0.079(6) 0.075(6) 0.076(5) 0.012(4) 0.007(4) 0.008(5)
C15 0.087(5) 0.073(5) 0.072(5) 0.010(4) -0.003(4) -0.004(4)
C16 0.106(7) 0.132(8) 0.093(7) 0.047(6) 0.020(6) 0.028(7)
C17 0.095(5) 0.085(5) 0.067(5) 0.009(4) 0.001(4) -0.011(4)
C18 0.045(3) 0.094(5) 0.069(4) -0.044(4) 0.010(3) -0.019(3)
C19 0.060(4) 0.121(7) 0.085(6) -0.058(5) 0.014(4) -0.037(4)
C20 0.061(4) 0.134(8) 0.074(5) -0.053(5) -0.003(4) -0.020(5)
C21 0.050(4) 0.129(7) 0.055(4) -0.024(4) -0.005(3) 0.002(4)
C22 0.042(3) 0.094(5) 0.066(4) -0.025(4) 0.004(3) -0.003(3)
C23 0.107(7) 0.096(6) 0.072(5) 0.013(5) -0.019(5) -0.012(5)
C24 0.035(3) 0.081(5) 0.059(4) -0.023(3) 0.002(3) -0.008(3)
C25 0.045(3) 0.055(4) 0.056(4) -0.014(3) 0.003(3) -0.014(3)
C26 0.047(3) 0.062(4) 0.075(4) -0.030(3) 0.008(3) -0.018(3)
C27 0.082(5) 0.058(4) 0.085(5) -0.022(4) 0.013(4) -0.032(4)
C28 0.072(4) 0.068(5) 0.067(4) -0.013(3) 0.009(3) -0.033(4)
C29 0.066(4) 0.071(5) 0.064(4) -0.002(3) -0.004(3) -0.021(4)
C30 0.076(5) 0.071(5) 0.070(5) -0.007(4) 0.004(4) -0.015(4)
C31 0.071(5) 0.098(6) 0.068(5) -0.010(4) -0.002(4) -0.027(5)
C32 0.081(5) 0.091(6) 0.068(5) -0.011(4) -0.008(4) -0.024(5)
C33 0.098(7) 0.130(9) 0.075(6) -0.008(6) -0.005(5) -0.031(6)
C34 0.127(10) 0.152(11) 0.068(6) -0.003(6) 0.009(6) -0.027(8)
C35 0.059(3) 0.044(3) 0.046(3) -0.007(2) 0.000(2) -0.015(3)
C36 0.083(5) 0.053(4) 0.052(4) -0.006(3) -0.006(3) -0.023(3)
C37 0.074(4) 0.064(4) 0.048(3) -0.008(3) -0.020(3) -0.019(3)
C38 0.068(4) 0.048(4) 0.054(4) 0.000(3) 0.002(3) -0.011(3)
C39 0.045(3) 0.042(3) 0.066(4) -0.005(3) 0.000(3) -0.008(2)
C40 0.093(6) 0.070(5) 0.124(7) 0.029(5) -0.025(5) -0.038(4)
C41 0.043(3) 0.046(3) 0.057(4) -0.016(3) 0.008(3) -0.008(2)
C42 0.050(3) 0.039(3) 0.053(3) -0.012(3) -0.005(2) -0.006(2)
C43 0.052(3) 0.041(3) 0.058(4) -0.009(3) -0.002(3) -0.008(3)
C44 0.064(4) 0.043(3) 0.053(3) -0.004(3) -0.011(3) -0.012(3)
C45 0.054(4) 0.055(4) 0.061(4) -0.006(3) -0.010(3) -0.005(3)
C46 0.060(4) 0.064(4) 0.056(4) -0.005(3) -0.007(3) -0.007(3)
C47 0.072(5) 0.061(5) 0.072(5) -0.002(4) 0.003(4) -0.004(4)
C48 0.116(6) 0.092(5) 0.069(5) -0.018(4) 0.019(4) -0.029(5)
C49 0.100(5) 0.105(5) 0.069(4) -0.019(4) 0.016(4) -0.033(4)
C50 0.140(5) 0.117(5) 0.091(4) -0.011(4) 0.025(4) -0.022(4)
C51 0.138(7) 0.111(7) 0.072(5) 0.002(5) 0.032(5) -0.027(6)
F1 0.094(3) 0.0409(19) 0.065(2) -0.0124(16) -0.0039(19) -0.0071(18)
F2 0.056(2) 0.070(2) 0.066(2) -0.0064(18) -0.0035(17) 0.0017(18)
F3 0.054(2) 0.076(3) 0.066(2) -0.0002(19) -0.0125(17) -0.0071(18)
F4 0.100(3) 0.053(2) 0.062(2) -0.0155(17) 0.013(2) -0.020(2)
F5A 0.15(2) 0.052(8) 0.058(9) -0.013(6) 0.012(11) -0.050(13)
F6A 0.064(8) 0.09(2) 0.086(14) 0.022(16) -0.018(7) -0.012(10)
F5B 0.15(3) 0.041(7) 0.088(10) -0.008(6) 0.023(13) -0.008(9)
F6B 0.055(5) 0.11(2) 0.064(7) 0.017(8) -0.012(4) -0.020(7)
F7A 0.092(10) 0.22(2) 0.080(7) -0.002(11) -0.019(6) -0.091(12)
F8A 0.104(13) 0.061(6) 0.094(10) 0.003(5) 0.028(8) 0.008(7)
F7B 0.069(13) 0.19(3) 0.109(17) 0.066(18) 0.037(10) 0.066(16)
F8B 0.34(5) 0.121(18) 0.072(11) -0.053(11) 0.076(18) -0.15(3)
F9A 0.226(16) 0.120(9) 0.087(8) -0.031(6) 0.028(8) -0.116(10)
F10A 0.064(6) 0.113(17) 0.071(8) 0.017(9) 0.006(5) 0.040(8)
F9B 0.22(3) 0.044(7) 0.088(14) -0.002(7) 0.038(15) -0.008(11)
F10B 0.086(7) 0.191(15) 0.054(6) 0.012(7) -0.017(5) -0.077(9)
F11 0.115(4) 0.115(4) 0.106(4) 0.046(3) 0.038(3) 0.050(3)
F12A 0.247(14) 0.134(9) 0.084(8) -0.034(6) 0.020(8) -0.139(10)
F12B 0.164(13) 0.184(15) 0.091(10) 0.025(9) -0.033(8) -0.115(12)
F13A 0.134(9) 0.140(9) 0.096(8) -0.019(6) -0.002(6) -0.084(7)
F13B 0.120(10) 0.193(15) 0.069(9) -0.005(8) 0.010(6) -0.078(10)
F14 0.096(3) 0.095(4) 0.096(4) 0.027(3) 0.009(3) 0.019(3)
F15A 0.087(9) 0.095(9) 0.039(7) 0.027(6) 0.024(6) -0.007(7)
F16A 0.088(9) 0.100(10) 0.079(10) 0.012(9) 0.012(9) -0.015(8)
F17A 0.105(9) 0.085(9) 0.063(8) 0.011(7) -0.008(7) -0.029(7)
F15B 0.33(2) 0.23(2) 0.225(18) -0.140(15) -0.176(18) 0.159(17)
F16B 0.153(12) 0.112(9) 0.43(3) -0.001(13) 0.110(16) -0.054(8)
F17B 0.105(7) 0.140(10) 0.102(8) 0.014(7) 0.032(6) 0.026(7)
F18 0.134(4) 0.075(3) 0.101(3) -0.029(2) 0.023(3) -0.055(3)
F19 0.072(3) 0.067(3) 0.082(3) 0.001(2) 0.008(2) -0.014(2)
F20 0.068(3) 0.163(5) 0.068(3) -0.013(3) 0.000(2) -0.036(3)
F21 0.128(4) 0.068(3) 0.090(3) -0.019(2) 0.047(3) -0.027(3)
F22 0.164(5) 0.072(3) 0.094(4) 0.001(3) 0.024(3) -0.014(3)
F23 0.082(3) 0.167(5) 0.094(3) -0.020(3) -0.005(2) -0.056(3)
F24 0.106(4) 0.191(6) 0.078(3) -0.018(3) 0.003(3) -0.091(4)
F25 0.112(4) 0.100(4) 0.080(3) 0.006(3) 0.018(3) 0.005(3)
F26 0.087(3) 0.118(4) 0.080(3) 0.007(3) 0.003(2) 0.010(3)
F27 0.134(5) 0.170(6) 0.111(4) -0.032(4) -0.002(3) -0.093(4)
F28 0.144(5) 0.145(5) 0.101(4) -0.037(3) 0.016(3) -0.092(4)
F29 0.093(3) 0.125(4) 0.080(3) 0.003(3) 0.003(3) 0.007(3)
F30 0.089(4) 0.306(11) 0.087(4) 0.031(5) -0.012(3) 0.034(5)
F31 0.311(12) 0.205(9) 0.126(6) -0.029(6) -0.052(6) -0.155(9)
F32 0.107(5) 0.289(11) 0.100(5) 0.003(6) 0.005(4) -0.006(6)
F33 0.157(6) 0.253(9) 0.064(4) -0.015(4) -0.008(4) -0.020(6)
F34 0.296(13) 0.214(10) 0.202(10) -0.013(8) 0.059(9) -0.150(10)
F35 0.105(3) 0.049(2) 0.061(2) -0.0050(17) -0.007(2) -0.024(2)
F36 0.058(2) 0.060(2) 0.069(2) 0.0032(18) -0.0110(17) -0.0034(17)
F37 0.054(2) 0.181(5) 0.069(3) 0.026(3) -0.014(2) 0.002(3)
F38 0.147(4) 0.060(3) 0.112(4) -0.033(3) 0.058(3) -0.037(3)
F39A 0.152(17) 0.12(2) 0.067(8) -0.041(11) 0.026(11) -0.092(15)
F40A 0.064(11) 0.064(10) 0.068(10) 0.033(6) 0.016(7) 0.031(7)
F39B 0.23(3) 0.053(6) 0.075(10) -0.017(6) 0.045(16) -0.033(13)
F40B 0.070(9) 0.34(3) 0.060(7) 0.029(15) -0.018(6) -0.083(15)
F41A 0.124(15) 0.33(4) 0.072(10) 0.028(16) -0.036(9) -0.14(2)
F42A 0.15(3) 0.072(12) 0.16(3) -0.034(13) 0.09(3) -0.018(16)
F41B 0.063(6) 0.103(13) 0.099(8) 0.038(8) 0.004(5) 0.022(6)
F42B 0.168(12) 0.106(7) 0.074(6) -0.046(5) 0.040(6) -0.095(8)
F43A 0.146(6) 0.135(6) 0.078(5) -0.032(4) 0.012(4) -0.090(5)
F44A 0.064(5) 0.080(6) 0.076(6) 0.022(4) 0.010(4) 0.024(4)
F43B 0.141(18) 0.40(5) 0.070(13) -0.007(18) -0.022(11) -0.18(3)
F44B 0.139(11) 0.084(8) 0.082(9) -0.022(8) 0.026(9) -0.012(10)
F45 0.137(5) 0.086(3) 0.110(4) -0.012(3) 0.043(3) 0.007(3)
F46A 0.124(5) 0.151(6) 0.101(5) -0.041(4) -0.001(4) -0.082(5)
F46B 0.144(16) 0.23(2) 0.062(11) -0.002(11) 0.013(10) -0.146(17)
F47 0.171(6) 0.187(6) 0.167(6) -0.047(5) -0.008(5) -0.079(5)
F48 0.194(6) 0.096(4) 0.105(4) 0.010(3) 0.048(4) 0.020(4)
F49 0.187(7) 0.146(6) 0.111(5) -0.043(4) 0.057(5) -0.023(5)
F50 0.284(13) 0.329(15) 0.106(6) -0.062(8) -0.032(7) -0.082(11)
F51 0.348(13) 0.156(7) 0.203(9) -0.046(6) 0.162(9) -0.130(8)

loop_
_atom_type_symbol
_atom_type_description
_atom_type_scat_dispersion_real
_atom_type_scat_dispersion_imag
_atom_type_scat_source
C C 0.0033 0.0016 'International Tables Vol C Tables 4.2.6.8 and 6.1.1.4'
H H 0.0000 0.0000 'International Tables Vol C Tables 4.2.6.8 and 6.1.1.4'
F F 0.0171 0.0103 'International Tables Vol C Tables 4.2.6.8 and 6.1.1.4'
I I -0.4742 1.8119 'International Tables Vol C Tables 4.2.6.8 and 6.1.1.4'
N N 0.0061 0.0033 'International Tables Vol C Tables 4.2.6.8 and 6.1.1.4'
O O 0.0106 0.0060 'International Tables Vol C Tables 4.2.6.8 and 6.1.1.4'

loop_
_geom_angle_atom_site_label_1
_geom_angle_atom_site_label_2
_geom_angle_atom_site_label_3
_geom_angle
C8 N1 C7 118.1(5)
C9 N2 C1 117.9(5)
C25 N3 C24 119.2(5)
C26 N4 C18 118.8(6)
C42 N5 C41 118.1(5)
C43 N6 C35 118.6(5)
C5 O1 C6 117.2(5)
C22 O2 C23 120.0(6)
C39 O3 C40 116.6(6)
N2 C1 C2 119.6(5)
N2 C1 C7 120.0(5)
C2 C1 C7 120.5(5)
C3 C2 C1 118.4(6)
C3 C2 H2 120.8
C1 C2 H2 120.8
C2 C3 C4 121.6(6)
C2 C3 H3 119.2
C4 C3 H3 119.2
C5 C4 C3 121.5(6)
C5 C4 H4 119.3
C3 C4 H4 119.3
O1 C5 C4 126.5(6)
O1 C5 C7 114.7(5)
C4 C5 C7 118.7(6)
O1 C6 H6A 109.5
O1 C6 H6B 109.5
H6A C6 H6B 109.5
O1 C6 H6C 109.5
H6A C6 H6C 109.5
H6B C6 H6C 109.5
N1 C7 C1 120.7(5)
N1 C7 C5 120.0(5)
C1 C7 C5 119.3(5)
N1 C8 C9 121.3(5)
N1 C8 I1 112.6(4)
C9 C8 I1 126.1(4)
N2 C9 C8 122.1(5)
N2 C9 C10 112.6(5)
C8 C9 C10 125.2(5)
F1 C10 F2 106.0(5)
F1 C10 C11 108.0(5)
F2 C10 C11 109.5(5)
F1 C10 C9 109.9(5)
F2 C10 C9 111.0(5)
C11 C10 C9 112.2(5)
F3 C11 F4 107.0(5)
F3 C11 C10 108.7(5)
F4 C11 C10 108.9(5)
F3 C11 C12 107.0(5)
F4 C11 C12 107.4(5)
C10 C11 C12 117.5(5)
F5B C12 F6A 70.7(15)
F5B C12 F6B 107.4(13)
F6A C12 F6B 36.8(18)
F5B C12 F5A 27.0(19)
F6A C12 F5A 98(2)
F6B C12 F5A 134.0(13)
F5B C12 C13 116.6(17)
F6A C12 C13 119(2)
F6B C12 C13 100.4(12)
F5A C12 C13 101.0(16)
F5B C12 C11 110.9(13)
F6A C12 C11 114.1(10)
F6B C12 C11 102.6(13)
F5A C12 C11 103.2(13)
C13 C12 C11 116.6(5)
F7B C13 F8A 61(2)
F7B C13 F8B 106(2)
F8A C13 F8B 44.6(17)
F7B C13 F7A 44.6(19)
F8A C13 F7A 105.1(11)
F8B C13 F7A 149.4(18)
F7B C13 C14 120.6(14)
F8A C13 C14 115.8(10)
F8B C13 C14 95.2(15)
F7A C13 C14 96.3(11)
F7B C13 C12 113.4(11)
F8A C13 C12 115.1(9)
F8B C13 C12 97.3(15)
F7A C13 C12 102.0(9)
C14 C13 C12 118.2(6)
F10A C14 F9B 30.7(17)
F10A C14 C15 118.4(11)
F9B C14 C15 121.2(14)
F10A C14 C13 118.2(11)
F9B C14 C13 116.3(14)
C15 C14 C13 120.7(7)
F10A C14 F9A 97.4(13)
F9B C14 F9A 66.8(15)
C15 C14 F9A 94.1(8)
C13 C14 F9A 95.3(8)
F10A C14 F10B 71.7(13)
F9B C14 F10B 102.4(15)
C15 C14 F10B 87.3(8)
C13 C14 F10B 94.1(7)
F9A C14 F10B 168.1(10)
F11 C15 C16 114.8(8)
F11 C15 F12A 95.4(9)
C16 C15 F12A 86.9(8)
F11 C15 C14 114.7(6)
C16 C15 C14 130.3(8)
F12A C15 C14 92.8(8)
F11 C15 F12B 91.6(9)
C16 C15 F12B 83.8(9)
F12A C15 F12B 170.1(9)
C14 C15 F12B 90.6(9)
F14 C16 C15 113.1(8)
F14 C16 C17 112.8(6)
C15 C16 C17 133.5(8)
F14 C16 F13B 93.8(9)
C15 C16 F13B 86.2(8)
C17 C16 F13B 84.0(8)
F14 C16 F13A 95.1(8)
C15 C16 F13A 89.8(8)
C17 C16 F13A 93.0(7)
F13B C16 F13A 171.1(9)
F15A C17 F16A 115.6(13)
F15A C17 F15B 66.4(13)
F16A C17 F15B 118.8(17)
F15A C17 F17B 125.4(12)
F16A C17 F17B 14.2(18)
F15B C17 F17B 111.1(10)
F15A C17 F16B 42.1(12)
F16A C17 F16B 92.8(16)
F15B C17 F16B 108.4(11)
F17B C17 F16B 106.9(9)
F15A C17 F17A 101.1(11)
F16A C17 F17A 104.8(14)
F15B C17 F17A 34.7(12)
F17B C17 F17A 92.0(13)
F16B C17 F17A 143.0(12)
F15A C17 C16 117.7(10)
F16A C17 C16 115.7(13)
F15B C17 C16 113.7(11)
F17B C17 C16 112.5(8)
F16B C17 C16 103.6(10)
F17A C17 C16 97.7(9)
N4 C18 C19 121.7(7)
N4 C18 C24 119.0(6)
C19 C18 C24 119.2(7)
C20 C19 C18 120.1(8)
C20 C19 H19 120.0
C18 C19 H19 120.0
C19 C20 C21 120.3(7)
C19 C20 H20 119.9
C21 C20 H20 119.8
C22 C21 C20 120.9(8)
C22 C21 H21 119.6
C20 C21 H21 119.6
C21 C22 O2 125.4(7)
C21 C22 C24 120.1(8)
O2 C22 C24 114.4(6)
O2 C23 H23A 109.5
O2 C23 H23B 109.5
H23A C23 H23B 109.5
O2 C23 H23C 109.5
H23A C23 H23C 109.5
H23B C23 H23C 109.5
N3 C24 C22 120.2(6)
N3 C24 C18 120.5(6)
C22 C24 C18 119.3(6)
N3 C25 C26 120.0(6)
N3 C25 I2 113.7(4)
C26 C25 I2 126.2(5)
N4 C26 C25 122.4(6)
N4 C26 C27 114.2(6)
C25 C26 C27 123.3(6)
F19 C27 F18 104.7(6)
F19 C27 C26 111.1(5)
F18 C27 C26 110.1(6)
F19 C27 C28 110.4(6)
F18 C27 C28 106.2(5)
C26 C27 C28 113.7(6)
F21 C28 F20 107.0(6)
F21 C28 C27 108.6(5)
F20 C28 C27 109.6(6)
F21 C28 C29 106.4(6)
F20 C28 C29 108.0(5)
C27 C28 C29 116.8(6)
F22 C29 F23 106.7(6)
F22 C29 C30 109.8(6)
F23 C29 C30 108.5(6)
F22 C29 C28 107.6(6)
F23 C29 C28 106.4(5)
C30 C29 C28 117.3(6)
F25 C30 F24 105.7(7)
F25 C30 C29 110.2(6)
F24 C30 C29 106.5(7)
F25 C30 C31 110.8(7)
F24 C30 C31 106.3(6)
C29 C30 C31 116.6(6)
F26 C31 F27 106.6(7)
F26 C31 C32 107.6(7)
F27 C31 C32 107.1(7)
F26 C31 C30 110.5(7)
F27 C31 C30 106.9(7)
C32 C31 C30 117.6(7)
F29 C32 F28 105.3(7)
F29 C32 C33 108.2(8)
F28 C32 C33 105.2(7)
F29 C32 C31 109.5(7)
F28 C32 C31 107.8(7)
C33 C32 C31 119.9(7)
F30 C33 F31 106.7(10)
F30 C33 C34 107.3(9)
F31 C33 C34 104.9(11)
F30 C33 C32 110.1(9)
F31 C33 C32 105.2(8)
C34 C33 C32 121.6(9)
F33 C34 F32 109.7(11)
F33 C34 F34 103.2(11)
F32 C34 F34 104.8(13)
F33 C34 C33 115.4(12)
F32 C34 C33 113.4(10)
F34 C34 C33 109.3(12)
N6 C35 C36 120.0(5)
N6 C35 C41 118.9(5)
C36 C35 C41 121.1(5)
C37 C36 C35 118.2(6)
C37 C36 H36 120.9
C35 C36 H36 120.9
C36 C37 C38 121.7(6)
C36 C37 H37 119.1
C38 C37 H37 119.1
C39 C38 C37 120.9(6)
C39 C38 H38 119.5
C37 C38 H38 119.5
C38 C39 O3 126.3(6)
C38 C39 C41 119.8(6)
O3 C39 C41 113.9(5)
O3 C40 H40A 109.5
O3 C40 H40B 109.5
H40A C40 H40B 109.5
O3 C40 H40C 109.5
H40A C40 H40C 109.5
H40B C40 H40C 109.5
N5 C41 C35 121.8(5)
N5 C41 C39 120.0(5)
C35 C41 C39 118.2(5)
N5 C42 C43 120.7(5)
N5 C42 I3 113.2(4)
C43 C42 I3 126.1(4)
N6 C43 C42 121.8(5)
N6 C43 C44 113.2(5)
C42 C43 C44 125.0(5)
F35 C44 F36 105.7(5)
F35 C44 C43 109.3(5)
F36 C44 C43 111.1(5)
F35 C44 C45 107.7(5)
F36 C44 C45 109.5(5)
C43 C44 C45 113.2(5)
F37 C45 F38 108.4(6)
F37 C45 C44 108.1(5)
F38 C45 C44 108.2(5)
F37 C45 C46 107.9(6)
F38 C45 C46 107.0(6)
C44 C45 C46 116.9(5)
F40A C46 F39B 74.1(15)
F40A C46 F40B 32.9(15)
F39B C46 F40B 107.0(14)
F40A C46 F39A 107.3(14)
F39B C46 F39A 33.4(12)
F40B C46 F39A 140.1(15)
F40A C46 C47 115.1(10)
F39B C46 C47 114.7(14)
F40B C46 C47 100.9(13)
F39A C46 C47 97.1(12)
F40A C46 C45 116.1(10)
F39B C46 C45 112.6(11)
F40B C46 C45 102.5(13)
F39A C46 C45 100.4(13)
C47 C46 C45 117.0(6)
F42A C47 F41B 38.6(15)
F42A C47 F42B 68.4(18)
F41B C47 F42B 106.4(11)
F42A C47 C48 125.4(15)
F41B C47 C48 113.5(9)
F42B C47 C48 99.5(7)
F42A C47 F41A 96.3(19)
F41B C47 F41A 57.8(13)
F42B C47 F41A 162.3(16)
C48 C47 F41A 81.8(11)
F42A C47 C46 115.7(14)
F41B C47 C46 113.7(9)
F42B C47 C46 102.0(7)
C48 C47 C46 118.9(7)
F41A C47 C46 92.6(12)
F44B C48 F44A 33.5(14)
F44B C48 F43A 74.8(15)
F44A C48 F43A 108.2(10)
F44B C48 C49 119.9(15)
F44A C48 C49 111.8(8)
F43A C48 C49 98.7(7)
F44B C48 C47 117.4(15)
F44A C48 C47 112.4(8)
F43A C48 C47 100.5(7)
C49 C48 C47 122.5(8)
F44B C48 F43B 111.9(19)
F44A C48 F43B 78.5(13)
F43A C48 F43B 173.2(13)
C49 C48 F43B 77.4(9)
C47 C48 F43B 77.4(9)
F44B C48 F46B 92.4(17)
F44A C48 F46B 116.1(11)
F43A C48 F46B 42.4(7)
C49 C48 F46B 56.6(8)
C47 C48 F46B 126.0(10)
F43B C48 F46B 134.0(10)
F45 C49 F46A 104.0(8)
F45 C49 C50 114.2(8)
F46A C49 C50 94.8(8)
F45 C49 C48 112.0(8)
F46A C49 C48 101.0(7)
C50 C49 C48 125.3(9)
F45 C49 F46B 92.9(11)
F46A C49 F46B 163.0(13)
C50 C49 F46B 75.8(9)
C48 C49 F46B 74.3(9)
F48 C50 C51 112.1(9)
F48 C50 C49 113.8(9)
C51 C50 C49 127.0(11)
F48 C50 F47 105.2(10)
C51 C50 F47 93.6(9)
C49 C50 F47 98.7(9)
F48 C50 F46B 100.6(11)
C51 C50 F46B 135.3(12)
C49 C50 F46B 56.9(7)
F47 C50 F46B 47.5(6)
F51 C51 F49 113.3(10)
F51 C51 F50 98.4(11)
F49 C51 F50 100.2(12)
F51 C51 C50 119.5(12)
F49 C51 C50 116.5(9)
F50 C51 C50 104.3(11)
C47 F41A F43A 95.5(10)
F43B F42B C47 95.7(11)
C48 F43A F41A 81.9(9)
F42B F43B C48 86.2(9)
F47 F46B C49 94.5(11)
F47 F46B C48 139.0(12)
C49 F46B C48 49.0(5)
F47 F46B C50 52.4(7)
C49 F46B C50 47.3(7)
C48 F46B C50 86.5(8)
F46B F47 C50 80.1(8)

loop_
_geom_bond_atom_site_label_1
_geom_bond_atom_site_label_2
_geom_bond_distance
I1 C8 2.120(6)
I2 C25 2.101(6)
I3 C42 2.109(6)
N1 C8 1.309(8)
N1 C7 1.347(7)
N2 C9 1.300(7)
N2 C1 1.361(7)
N3 C25 1.307(8)
N3 C24 1.344(8)
N4 C26 1.291(8)
N4 C18 1.358(9)
N5 C42 1.303(7)
N5 C41 1.347(8)
N6 C43 1.300(8)
N6 C35 1.361(7)
O1 C5 1.357(7)
O1 C6 1.420(8)
O2 C22 1.358(9)
O2 C23 1.408(9)
O3 C39 1.375(7)
O3 C40 1.424(8)
C1 C2 1.414(8)
C1 C7 1.415(8)
C2 C3 1.366(9)
C2 H2 0.9500
C3 C4 1.405(9)
C3 H3 0.9500
C4 C5 1.360(9)
C4 H4 0.9500
C5 C7 1.429(8)
C6 H6A 0.9800
C6 H6B 0.9800
C6 H6C 0.9800
C8 C9 1.411(8)
C9 C10 1.546(8)
C10 F1 1.346(7)
C10 F2 1.362(7)
C10 C11 1.521(9)
C11 F3 1.332(7)
C11 F4 1.343(7)
C11 C12 1.573(9)
C12 F5B 1.21(3)
C12 F6A 1.253(18)
C12 F6B 1.43(3)
C12 F5A 1.49(3)
C12 C13 1.518(10)
C13 F7B 1.20(2)
C13 F8A 1.268(17)
C13 F8B 1.40(2)
C13 F7A 1.420(13)
C13 C14 1.497(10)
C14 F10A 1.200(15)
C14 F9B 1.27(2)
C14 C15 1.494(12)
C14 F9A 1.567(15)
C14 F10B 1.591(14)
C15 F11 1.283(9)
C15 C16 1.394(11)
C15 F12A 1.490(13)
C15 F12B 1.532(16)
C16 F14 1.359(10)
C16 C17 1.437(13)
C16 F13B 1.690(14)
C16 F13A 1.712(15)
C17 F15A 1.252(13)
C17 F16A 1.253(14)
C17 F15B 1.261(11)
C17 F17B 1.306(10)
C17 F16B 1.311(11)
C17 F17A 1.397(13)
C18 C19 1.389(10)
C18 C24 1.438(10)
C19 C20 1.369(12)
C19 H19 0.9500
C20 C21 1.411(12)
C20 H20 0.9500
C21 C22 1.356(10)
C21 H21 0.9500
C22 C24 1.390(10)
C23 H23A 0.9800
C23 H23B 0.9800
C23 H23C 0.9800
C25 C26 1.433(8)
C26 C27 1.531(10)
C27 F19 1.352(9)
C27 F18 1.355(8)
C27 C28 1.532(10)
C28 F21 1.331(8)
C28 F20 1.336(8)
C28 C29 1.557(10)
C29 F22 1.335(9)
C29 F23 1.359(8)
C29 C30 1.504(10)
C30 F25 1.293(9)
C30 F24 1.373(9)
C30 C31 1.528(11)
C31 F26 1.326(10)
C31 F27 1.347(9)
C31 C32 1.527(11)
C32 F29 1.341(9)
C32 F28 1.377(9)
C32 C33 1.503(12)
C33 F30 1.325(11)
C33 F31 1.359(13)
C33 C34 1.446(14)
C34 F33 1.288(12)
C34 F32 1.289(13)
C34 F34 1.339(16)
C35 C36 1.410(9)
C35 C41 1.416(8)
C36 C37 1.368(9)
C36 H36 0.9500
C37 C38 1.410(9)
C37 H37 0.9500
C38 C39 1.348(9)
C38 H38 0.9500
C39 C41 1.434(8)
C40 H40A 0.9800
C40 H40B 0.9800
C40 H40C 0.9800
C42 C43 1.435(8)
C43 C44 1.529(8)
C44 F35 1.353(7)
C44 F36 1.362(7)
C44 C45 1.534(9)
C45 F37 1.313(7)
C45 F38 1.336(8)
C45 C46 1.539(9)
C46 F40A 1.204(18)
C46 F39B 1.30(2)
C46 F40B 1.385(19)
C46 F39A 1.44(2)
C46 C47 1.536(10)
C47 F42A 1.22(2)
C47 F41B 1.292(14)
C47 F42B 1.427(12)
C47 C48 1.494(11)
C47 F41A 1.53(2)
C48 F44B 1.19(3)
C48 F44A 1.313(13)
C48 F43A 1.470(12)
C48 C49 1.491(12)
C48 F43B 1.83(2)
C48 F46B 1.901(17)
C49 F45 1.328(11)
C49 F46A 1.447(11)
C49 C50 1.448(13)
C49 F46B 1.649(19)
C50 F48 1.302(12)
C50 C51 1.432(14)
C50 F47 1.535(14)
C50 F46B 1.91(2)
C51 F51 1.221(12)
C51 F49 1.314(13)
C51 F50 1.334(15)
F41A F43A 1.55(3)
F42B F43B 1.40(3)
F46B F47 1.427(16)

loop_
_geom_torsion_atom_site_label_1
_geom_torsion_atom_site_label_2
_geom_torsion_atom_site_label_3
_geom_torsion_atom_site_label_4
_geom_torsion
C9 N2 C1 C2 177.2(6)
C9 N2 C1 C7 -1.1(8)
N2 C1 C2 C3 -178.0(6)
C7 C1 C2 C3 0.3(10)
C1 C2 C3 C4 -0.7(10)
C2 C3 C4 C5 0.7(11)
C6 O1 C5 C4 -6.5(10)
C6 O1 C5 C7 174.3(6)
C3 C4 C5 O1 -179.4(6)
C3 C4 C5 C7 -0.3(10)
C8 N1 C7 C1 1.1(9)
C8 N1 C7 C5 -177.1(6)
N2 C1 C7 N1 0.2(9)
C2 C1 C7 N1 -178.1(6)
N2 C1 C7 C5 178.4(5)
C2 C1 C7 C5 0.1(9)
O1 C5 C7 N1 -2.7(8)
C4 C5 C7 N1 178.1(6)
O1 C5 C7 C1 179.1(5)
C4 C5 C7 C1 -0.1(9)
C7 N1 C8 C9 -1.4(9)
C7 N1 C8 I1 176.8(4)
C1 N2 C9 C8 0.7(8)
C1 N2 C9 C10 -178.5(5)
N1 C8 C9 N2 0.6(9)
I1 C8 C9 N2 -177.4(4)
N1 C8 C9 C10 179.7(6)
I1 C8 C9 C10 1.7(9)
N2 C9 C10 F1 -29.8(7)
C8 C9 C10 F1 151.0(6)
N2 C9 C10 F2 -146.7(5)
C8 C9 C10 F2 34.1(8)
N2 C9 C10 C11 90.5(6)
C8 C9 C10 C11 -88.8(7)
F1 C10 C11 F3 53.6(6)
F2 C10 C11 F3 168.7(5)
C9 C10 C11 F3 -67.7(6)
F1 C10 C11 F4 169.8(5)
F2 C10 C11 F4 -75.2(6)
C9 C10 C11 F4 48.5(7)
F1 C10 C11 C12 -67.9(7)
F2 C10 C11 C12 47.1(7)
C9 C10 C11 C12 170.7(5)
F3 C11 C12 F5B -81(3)
F4 C11 C12 F5B 165(3)
C10 C11 C12 F5B 42(3)
F3 C11 C12 F6A -158(4)
F4 C11 C12 F6A 87(4)
C10 C11 C12 F6A -36(4)
F3 C11 C12 F6B 165(2)
F4 C11 C12 F6B 50(2)
C10 C11 C12 F6B -73(2)
F3 C11 C12 F5A -53(2)
F4 C11 C12 F5A -168(2)
C10 C11 C12 F5A 69(2)
F3 C11 C12 C13 56.3(8)
F4 C11 C12 C13 -58.3(8)
C10 C11 C12 C13 178.7(6)
F5B C12 C13 F7B 102(4)
F6A C12 C13 F7B -177(5)
F6B C12 C13 F7B -143(4)
F5A C12 C13 F7B 78(4)
C11 C12 C13 F7B -33(3)
F5B C12 C13 F8A 169(3)
F6A C12 C13 F8A -109(4)
F6B C12 C13 F8A -75(2)
F5A C12 C13 F8A 146(2)
C11 C12 C13 F8A 35.0(15)
F5B C12 C13 F8B -148(4)
F6A C12 C13 F8B -66(4)
F6B C12 C13 F8B -32(3)
F5A C12 C13 F8B -171(3)
C11 C12 C13 F8B 78(2)
F5B C12 C13 F7A 56(3)
F6A C12 C13 F7A 138(4)
F6B C12 C13 F7A 172(2)
F5A C12 C13 F7A 33(2)
C11 C12 C13 F7A -78.2(14)
F5B C12 C13 C14 -48(3)
F6A C12 C13 C14 34(4)
F6B C12 C13 C14 68(2)
F5A C12 C13 C14 -71(2)
C11 C12 C13 C14 177.9(7)
F7B C13 C14 F10A -163(3)
F8A C13 C14 F10A 127.2(19)
F8B C13 C14 F10A 86(3)
F7A C13 C14 F10A -122.6(19)
C12 C13 C14 F10A -15.4(18)
F7B C13 C14 F9B -128(4)
F8A C13 C14 F9B 162(2)
F8B C13 C14 F9B 120(3)
F7A C13 C14 F9B -88(2)
C12 C13 C14 F9B 19(2)
F7B C13 C14 C15 37(3)
F8A C13 C14 C15 -33.5(17)
F8B C13 C14 C15 -75(2)
F7A C13 C14 C15 76.6(15)
C12 C13 C14 C15 -176.1(8)
F7B C13 C14 F9A -61(3)
F8A C13 C14 F9A -131.5(15)
F8B C13 C14 F9A -173(2)
F7A C13 C14 F9A -21.3(14)
C12 C13 C14 F9A 85.9(10)
F7B C13 C14 F10B 126(3)
F8A C13 C14 F10B 55.8(15)
F8B C13 C14 F10B 14(2)
F7A C13 C14 F10B 166.0(13)
C12 C13 C14 F10B -86.8(9)
F10A C14 C15 F11 -165.7(15)
F9B C14 C15 F11 158.9(18)
C13 C14 C15 F11 -5.0(14)
F9A C14 C15 F11 93.7(11)
F10B C14 C15 F11 -98.2(10)
F10A C14 C15 C16 20(2)
F9B C14 C15 C16 -15(2)
C13 C14 C15 C16 -179.4(11)
F9A C14 C15 C16 -80.8(14)
F10B C14 C15 C16 87.4(13)
F10A C14 C15 F12A -68.5(16)
F9B C14 C15 F12A -103.8(19)
C13 C14 C15 F12A 92.3(10)
F9A C14 C15 F12A -169.1(9)
F10B C14 C15 F12A -0.9(8)
F10A C14 C15 F12B 102.3(16)
F9B C14 C15 F12B 66.9(19)
C13 C14 C15 F12B -97.0(10)
F9A C14 C15 F12B 1.7(10)
F10B C14 C15 F12B 169.8(9)
F11 C15 C16 F14 179.4(9)
F12A C15 C16 F14 84.9(11)
C14 C15 C16 F14 -6.2(18)
F12B C15 C16 F14 -91.7(12)
F11 C15 C16 C17 8.8(19)
F12A C15 C16 C17 -85.7(14)
C14 C15 C16 C17 -176.8(11)
F12B C15 C16 C17 97.7(15)
F11 C15 C16 F13B 86.9(11)
F12A C15 C16 F13B -7.6(9)
C14 C15 C16 F13B -98.7(13)
F12B C15 C16 F13B 175.8(10)
F11 C15 C16 F13A -85.1(10)
F12A C15 C16 F13A -179.6(9)
C14 C15 C16 F13A 89.3(12)
F12B C15 C16 F13A 3.8(9)
F14 C16 C17 F15A 24.6(15)
C15 C16 C17 F15A -164.8(16)
F13B C16 C17 F15A 116.2(13)
F13A C16 C17 F15A -72.2(12)
F14 C16 C17 F16A 167.3(17)
C15 C16 C17 F16A -22(2)
F13B C16 C17 F16A -101.1(17)
F13A C16 C17 F16A 70.4(17)
F14 C16 C17 F15B -50.1(14)
C15 C16 C17 F15B 120.5(19)
F13B C16 C17 F15B 41.5(14)
F13A C16 C17 F15B -146.9(13)
F14 C16 C17 F17B -177.5(12)
C15 C16 C17 F17B -6.9(19)
F13B C16 C17 F17B -85.9(12)
F13A C16 C17 F17B 85.6(12)
F14 C16 C17 F16B 67.4(13)
C15 C16 C17 F16B -122.0(18)
F13B C16 C17 F16B 159.0(12)
F13A C16 C17 F16B -29.5(12)
F14 C16 C17 F17A -82.2(11)
C15 C16 C17 F17A 88.4(16)
F13B C16 C17 F17A 9.4(10)
F13A C16 C17 F17A -179.0(9)
C26 N4 C18 C19 -179.8(6)
C26 N4 C18 C24 1.6(9)
N4 C18 C19 C20 -178.1(7)
C24 C18 C19 C20 0.5(10)
C18 C19 C20 C21 1.4(12)
C19 C20 C21 C22 -1.6(12)
C20 C21 C22 O2 -178.6(7)
C20 C21 C22 C24 -0.2(11)
C23 O2 C22 C21 -8.5(11)
C23 O2 C22 C24 173.1(7)
C25 N3 C24 C22 -177.4(6)
C25 N3 C24 C18 1.1(9)
C21 C22 C24 N3 -179.3(6)
O2 C22 C24 N3 -0.8(9)
C21 C22 C24 C18 2.2(10)
O2 C22 C24 C18 -179.3(6)
N4 C18 C24 N3 -2.3(9)
C19 C18 C24 N3 179.1(6)
N4 C18 C24 C22 176.3(6)
C19 C18 C24 C22 -2.3(9)
C24 N3 C25 C26 0.5(9)
C24 N3 C25 I2 -177.8(4)
C18 N4 C26 C25 0.0(9)
C18 N4 C26 C27 -177.8(6)
N3 C25 C26 N4 -1.1(9)
I2 C25 C26 N4 177.0(5)
N3 C25 C26 C27 176.4(6)
I2 C25 C26 C27 -5.4(9)
N4 C26 C27 F19 -140.3(6)
C25 C26 C27 F19 41.9(9)
N4 C26 C27 F18 -24.7(8)
C25 C26 C27 F18 157.5(6)
N4 C26 C27 C28 94.4(7)
C25 C26 C27 C28 -83.4(8)
F19 C27 C28 F21 -83.6(7)
F18 C27 C28 F21 163.4(6)
C26 C27 C28 F21 42.1(8)
F19 C27 C28 F20 159.9(6)
F18 C27 C28 F20 46.9(8)
C26 C27 C28 F20 -74.4(7)
F19 C27 C28 C29 36.7(8)
F18 C27 C28 C29 -76.3(8)
C26 C27 C28 C29 162.4(6)
F21 C28 C29 F22 162.7(6)
F20 C28 C29 F22 -82.7(7)
C27 C28 C29 F22 41.3(8)
F21 C28 C29 F23 48.6(8)
F20 C28 C29 F23 163.2(6)
C27 C28 C29 F23 -72.8(8)
F21 C28 C29 C30 -72.9(8)
F20 C28 C29 C30 41.6(9)
C27 C28 C29 C30 165.6(6)
F22 C29 C30 F25 162.4(7)
F23 C29 C30 F25 -81.3(8)
C28 C29 C30 F25 39.1(10)
F22 C29 C30 F24 48.2(8)
F23 C29 C30 F24 164.5(6)
C28 C29 C30 F24 -75.0(8)
F22 C29 C30 C31 -70.2(9)
F23 C29 C30 C31 46.1(9)
C28 C29 C30 C31 166.5(7)
F25 C30 C31 F26 167.6(7)
F24 C30 C31 F26 -78.1(8)
C29 C30 C31 F26 40.4(10)
F25 C30 C31 F27 51.9(9)
F24 C30 C31 F27 166.3(7)
C29 C30 C31 F27 -75.2(9)
F25 C30 C31 C32 -68.4(10)
F24 C30 C31 C32 45.9(10)
C29 C30 C31 C32 164.4(7)
F26 C31 C32 F29 167.7(7)
F27 C31 C32 F29 -78.0(8)
C30 C31 C32 F29 42.2(10)
F26 C31 C32 F28 53.6(8)
F27 C31 C32 F28 167.9(7)
C30 C31 C32 F28 -71.9(9)
F26 C31 C32 C33 -66.6(11)
F27 C31 C32 C33 47.7(11)
C30 C31 C32 C33 168.0(8)
F29 C32 C33 F30 170.9(9)
F28 C32 C33 F30 -76.9(10)
C31 C32 C33 F30 44.6(13)
F29 C32 C33 F31 56.3(10)
F28 C32 C33 F31 168.5(8)
C31 C32 C33 F31 -70.1(12)
F29 C32 C33 C34 -62.4(14)
F28 C32 C33 C34 49.8(14)
C31 C32 C33 C34 171.2(11)
F30 C33 C34 F33 -58.9(16)
F31 C33 C34 F33 54.4(15)
C32 C33 C34 F33 173.2(11)
F30 C33 C34 F32 173.3(12)
F31 C33 C34 F32 -73.4(14)
C32 C33 C34 F32 45.4(18)
F30 C33 C34 F34 56.8(14)
F31 C33 C34 F34 170.1(11)
C32 C33 C34 F34 -71.1(15)
C43 N6 C35 C36 -178.1(6)
C43 N6 C35 C41 2.4(8)
N6 C35 C36 C37 -179.5(6)
C41 C35 C36 C37 0.0(10)
C35 C36 C37 C38 -1.1(10)
C36 C37 C38 C39 2.4(11)
C37 C38 C39 O3 175.8(6)
C37 C38 C39 C41 -2.5(10)
C40 O3 C39 C38 -6.6(10)
C40 O3 C39 C41 171.8(6)
C42 N5 C41 C35 -1.3(8)
C42 N5 C41 C39 178.3(5)
N6 C35 C41 N5 -1.1(9)
C36 C35 C41 N5 179.4(6)
N6 C35 C41 C39 179.3(5)
C36 C35 C41 C39 -0.2(9)
C38 C39 C41 N5 -178.1(6)
O3 C39 C41 N5 3.4(8)
C38 C39 C41 C35 1.5(9)
O3 C39 C41 C35 -177.0(5)
C41 N5 C42 C43 2.4(8)
C41 N5 C42 I3 -177.4(4)
C35 N6 C43 C42 -1.3(9)
C35 N6 C43 C44 -178.6(5)
N5 C42 C43 N6 -1.2(9)
I3 C42 C43 N6 178.6(4)
N5 C42 C43 C44 175.8(6)
I3 C42 C43 C44 -4.5(9)
N6 C43 C44 F35 -31.0(7)
C42 C43 C44 F35 151.8(6)
N6 C43 C44 F36 -147.2(5)
C42 C43 C44 F36 35.6(8)
N6 C43 C44 C45 89.1(7)
C42 C43 C44 C45 -88.1(7)
F35 C44 C45 F37 60.8(7)
F36 C44 C45 F37 175.2(5)
C43 C44 C45 F37 -60.2(7)
F35 C44 C45 F38 178.1(5)
F36 C44 C45 F38 -67.5(6)
C43 C44 C45 F38 57.1(7)
F35 C44 C45 C46 -61.1(7)
F36 C44 C45 C46 53.4(7)
C43 C44 C45 C46 177.9(5)
F37 C45 C46 F40A -156.2(15)
F38 C45 C46 F40A 87.3(15)
C44 C45 C46 F40A -34.2(16)
F37 C45 C46 F39B -73(2)
F38 C45 C46 F39B 170(2)
C44 C45 C46 F39B 49(2)
F37 C45 C46 F40B 171.9(19)
F38 C45 C46 F40B 55.4(19)
C44 C45 C46 F40B -66.0(19)
F37 C45 C46 F39A -41.0(15)
F38 C45 C46 F39A -157.4(14)
C44 C45 C46 F39A 81.1(15)
F37 C45 C46 C47 62.6(8)
F38 C45 C46 C47 -53.8(8)
C44 C45 C46 C47 -175.3(6)
F40A C46 C47 F42A -133(3)
F39B C46 C47 F42A 144(3)
F40B C46 C47 F42A -101(3)
F39A C46 C47 F42A 114(3)
C45 C46 C47 F42A 9(2)
F40A C46 C47 F41B -175.2(17)
F39B C46 C47 F41B 102(2)
F40B C46 C47 F41B -144(2)
F39A C46 C47 F41B 71.9(19)
C45 C46 C47 F41B -33.7(14)
F40A C46 C47 F42B -61.1(16)
F39B C46 C47 F42B -144(2)
F40B C46 C47 F42B -29.7(19)
F39A C46 C47 F42B -174.0(16)
C45 C46 C47 F42B 80.4(9)
F40A C46 C47 C48 47.0(17)
F39B C46 C47 C48 -36(2)
F40B C46 C47 C48 78(2)
F39A C46 C47 C48 -65.9(17)
C45 C46 C47 C48 -171.5(7)
F40A C46 C47 F41A 129(2)
F39B C46 C47 F41A 46(2)
F40B C46 C47 F41A 160(2)
F39A C46 C47 F41A 16(2)
C45 C46 C47 F41A -89.4(16)
F42A C47 C48 F44B -174(3)
F41B C47 C48 F44B -131(2)
F42B C47 C48 F44B 116(2)
F41A C47 C48 F44B -82(2)
C46 C47 C48 F44B 7(2)
F42A C47 C48 F44A 150(2)
F41B C47 C48 F44A -167.8(14)
F42B C47 C48 F44A 79.5(12)
F41A C47 C48 F44A -118.4(18)
C46 C47 C48 F44A -29.9(13)
F42A C47 C48 F43A -95(2)
F41B C47 C48 F43A -52.9(14)
F42B C47 C48 F43A -165.6(8)
F41A C47 C48 F43A -3.5(16)
C46 C47 C48 F43A 84.9(9)
F42A C47 C48 C49 12(3)
F41B C47 C48 C49 54.5(16)
F42B C47 C48 C49 -58.1(12)
F41A C47 C48 C49 104.0(18)
C46 C47 C48 C49 -167.6(8)
F42A C47 C48 F43B 78(3)
F41B C47 C48 F43B 120.5(16)
F42B C47 C48 F43B 7.8(12)
F41A C47 C48 F43B 169.9(19)
C46 C47 C48 F43B -101.6(12)
F42A C47 C48 F46B -58(3)
F41B C47 C48 F46B -15.4(18)
F42B C47 C48 F46B -128.0(12)
F41A C47 C48 F46B 34.1(19)
C46 C47 C48 F46B 122.5(11)
F44B C48 C49 F45 158.0(19)
F44A C48 C49 F45 -165.6(10)
F43A C48 C49 F45 80.7(9)
C47 C48 C49 F45 -27.7(13)
F43B C48 C49 F45 -93.7(13)
F46B C48 C49 F45 86.7(12)
F44B C48 C49 F46A -92(2)
F44A C48 C49 F46A -55.5(12)
F43A C48 C49 F46A -169.2(8)
C47 C48 C49 F46A 82.4(11)
F43B C48 C49 F46A 16.4(12)
F46B C48 C49 F46A -163.2(12)
F44B C48 C49 C50 12(2)
F44A C48 C49 C50 48.4(15)
F43A C48 C49 C50 -65.3(13)
C47 C48 C49 C50 -173.7(10)
F43B C48 C49 C50 120.3(15)
F46B C48 C49 C50 -59.2(13)
F44B C48 C49 F46B 71(2)
F44A C48 C49 F46B 107.6(13)
F43A C48 C49 F46B -6.0(11)
C47 C48 C49 F46B -114.5(13)
F43B C48 C49 F46B 179.6(14)
F45 C49 C50 F48 -174.0(10)
F46A C49 C50 F48 78.4(12)
C48 C49 C50 F48 -28.7(17)
F46B C49 C50 F48 -87.3(14)
F45 C49 C50 C51 38.2(18)
F46A C49 C50 C51 -69.5(15)
C48 C49 C50 C51 -176.6(12)
F46B C49 C50 C51 124.9(17)
F45 C49 C50 F47 -63.1(11)
F46A C49 C50 F47 -170.7(8)
C48 C49 C50 F47 82.2(12)
F46B C49 C50 F47 23.6(11)
F45 C49 C50 F46B -86.7(12)
F46A C49 C50 F46B 165.6(12)
C48 C49 C50 F46B 58.6(13)
F48 C50 C51 F51 44(2)
C49 C50 C51 F51 -167.6(14)
F47 C50 C51 F51 -63.9(16)
F46B C50 C51 F51 -90(2)
F48 C50 C51 F49 -173.8(12)
C49 C50 C51 F49 -25(2)
F47 C50 C51 F49 78.2(13)
F46B C50 C51 F49 52(2)
F48 C50 C51 F50 -64.4(15)
C49 C50 C51 F50 83.9(16)
F47 C50 C51 F50 -172.4(10)
F46B C50 C51 F50 161.7(15)
F42A C47 F41A F43A 128(2)
F41B C47 F41A F43A 127.9(19)
F42B C47 F41A F43A 99(4)
C48 C47 F41A F43A 3.3(15)
C46 C47 F41A F43A -115.6(16)
F42A C47 F42B F43B -134.5(19)
F41B C47 F42B F43B -128.2(14)
C48 C47 F42B F43B -10.1(14)
F41A C47 F42B F43B -103(4)
C46 C47 F42B F43B 112.4(13)
F44B C48 F43A F41A 119(2)
F44A C48 F43A F41A 121.5(16)
C49 C48 F43A F41A -122.1(16)
C47 C48 F43A F41A 3.5(16)
F43B C48 F43A F41A -68(8)
F46B C48 F43A F41A -129.5(19)
C47 F41A F43A C48 -3.3(15)
C47 F42B F43B C48 8.1(12)
F44B C48 F43B F42B -122.6(19)
F44A C48 F43B F42B -124.3(14)
F43A C48 F43B F42B 65(8)
C49 C48 F43B F42B 120.0(15)
C47 C48 F43B F42B -7.9(11)
F46B C48 F43B F42B 120.5(15)
F45 C49 F46B F47 89.0(13)
F46A C49 F46B F47 -83(3)
C50 C49 F46B F47 -25.3(12)
C48 C49 F46B F47 -159.0(15)
F45 C49 F46B C48 -112.0(8)
F46A C49 F46B C48 76(3)
C50 C49 F46B C48 133.7(10)
F45 C49 F46B C50 114.3(8)
F46A C49 F46B C50 -58(3)
C48 C49 F46B C50 -133.7(10)
F44B C48 F46B F47 -92(3)
F44A C48 F46B F47 -67(3)
F43A C48 F46B F47 -156(3)
C49 C48 F46B F47 33(2)
C47 C48 F46B F47 141(2)
F43B C48 F46B F47 32(4)
F44B C48 F46B C49 -124.7(16)
F44A C48 F46B C49 -100.0(12)
F43A C48 F46B C49 171.1(16)
C47 C48 F46B C49 108.5(11)
F43B C48 F46B C49 -0.6(19)
F44B C48 F46B C50 -92.5(16)
F44A C48 F46B C50 -67.8(13)
F43A C48 F46B C50 -156.7(17)
C49 C48 F46B C50 32.2(7)
C47 C48 F46B C50 140.6(10)
F43B C48 F46B C50 32(2)
F48 C50 F46B F47 -101.0(12)
C51 C50 F46B F47 36.2(18)
C49 C50 F46B F47 147.4(15)
F48 C50 F46B C49 111.6(11)
C51 C50 F46B C49 -111.3(16)
F47 C50 F46B C49 -147.4(15)
F48 C50 F46B C48 78.4(11)
C51 C50 F46B C48 -144.4(14)
C49 C50 F46B C48 -33.2(7)
F47 C50 F46B C48 179.4(16)
C49 F46B F47 C50 23.4(11)
C48 F46B F47 C50 -1(2)
F48 C50 F47 F46B 90.5(13)
C51 C50 F47 F46B -155.4(13)
C49 C50 F47 F46B -27.1(13)
